data_4124515
loop_
_publ_author_name
'Stoltz, C.'
'Sirchio, S.A.'
'Ramesha, K.'
'Gonen, Z.S.'
'Eichhorn, B.W.'
'Salamanca-Riba, L.'
'Gopalakrishnan, J.'

_publ_section_title
;
 Topochemical anion metathesis routes to the Zr2 N2 S phases and the Na2 S
 and A Cl derivatives (A = Na, K, Rb)
;
_journal_name_full 'Journal of the American Chemical Society'
_journal_page_first 4285
_journal_page_last 4292
_journal_volume 125
_journal_year 2003
_chemical_formula_sum 'N2 Na0.95 S1.836 Zr2'
_chemical_name_systematic 'Na0.95 Zr2 N2 S1.836'
_space_group_IT_number 166
_symmetry_space_group_name_Hall '-R 3 2"'
_symmetry_space_group_name_H-M 'R -3 m :H'
_cell_angle_alpha 90
_cell_angle_beta 90
_cell_angle_gamma 120
_cell_formula_units_Z 3
_cell_length_a 3.637
_cell_length_b 3.637
_cell_length_c 29.49
_cell_volume 337.825
_citation_journal_id_ASTM JACSAT
_cod_data_source_file Stoltz_JACSAT_2003_1868.cif
_cod_data_source_block N2Na0.95S1.836Zr2
_cod_original_cell_volume 337.8252
_cod_database_code 4124515

loop_
_symmetry_equiv_pos_as_xyz
x,y,z
-y,x-y,z
-x+y,-x,z
y,x,-z
-x,-x+y,-z
x-y,-y,-z
-x,-y,-z
y,-x+y,-z
x-y,x,-z
-y,-x,z
x,x-y,z
-x+y,y,z
x+2/3,y+1/3,z+1/3
-y+2/3,x-y+1/3,z+1/3
-x+y+2/3,-x+1/3,z+1/3
y+2/3,x+1/3,-z+1/3
-x+2/3,-x+y+1/3,-z+1/3
x-y+2/3,-y+1/3,-z+1/3
-x+2/3,-y+1/3,-z+1/3
y+2/3,-x+y+1/3,-z+1/3
x-y+2/3,x+1/3,-z+1/3
-y+2/3,-x+1/3,z+1/3
x+2/3,x-y+1/3,z+1/3
-x+y+2/3,y+1/3,z+1/3
x+1/3,y+2/3,z+2/3
-y+1/3,x-y+2/3,z+2/3
-x+y+1/3,-x+2/3,z+2/3
y+1/3,x+2/3,-z+2/3
-x+1/3,-x+y+2/3,-z+2/3
x-y+1/3,-y+2/3,-z+2/3
-x+1/3,-y+2/3,-z+2/3
y+1/3,-x+y+2/3,-z+2/3
x-y+1/3,x+2/3,-z+2/3
-y+1/3,-x+2/3,z+2/3
x+1/3,x-y+2/3,z+2/3
-x+y+1/3,y+2/3,z+2/3

loop_
_atom_site_label
_atom_site_type_symbol
_atom_site_fract_x
_atom_site_fract_y
_atom_site_fract_z
_atom_site_occupancy
_atom_site_U_iso_or_equiv
S1 S-1 0 0 0.3973 0.918 0.0
Zr1 Zr+4 0 0 0.2135 1 0.0
Na1 Na+1 0 0 0 0.95 0.0
N1 N-3 0 0 0.143 1 0.0
